data_4068946
loop_
_publ_author_name
'Baker, Murray V.'
'Brown, David H.'
'Haque, Rosenani A.'
'Simpson, Peter V.'
'Skelton, Brian W.'
'White, Allan H.'
'Williams, Charlotte C.'

_publ_section_title
;
 Mercury Complexes of N-Heterocyclic Carbenes Derived from
 Imidazolium-Linked Cyclophanes: Synthesis, Structure, and Reactivity
;
_journal_issue 13
_journal_name_full Organometallics
_journal_page_first 3793
_journal_paper_doi 10.1021/om8011745
_journal_volume 28
_journal_year 2009
_chemical_formula_moiety 'C22 H20 Hg N4, 2(F6 P)'
_chemical_formula_sum 'C22 H20 F12 Hg N4 P2'
_chemical_formula_weight 830.95
_chemical_name_systematic
;
 ?
;
_space_group_IT_number 2
_symmetry_cell_setting triclinic
_symmetry_space_group_name_Hall '-P 1'
_symmetry_space_group_name_H-M 'P -1'
_atom_sites_solution_hydrogens geom
_atom_sites_solution_primary direct
_atom_sites_solution_secondary difmap
_audit_creation_date 2008-10-15T14:28:32-00:00
_audit_creation_method 'WinGX routine CIF_UPDATE'
_cell_angle_alpha 62.078(4)
_cell_angle_beta 64.551(4)
_cell_angle_gamma 72.364(4)
_cell_formula_units_Z 1
_cell_length_a 8.451(2)
_cell_length_b 9.533(2)
_cell_length_c 9.622(2)
_cell_measurement_reflns_used 6586
_cell_measurement_temperature 150(2)
_cell_measurement_theta_max 37.42
_cell_measurement_theta_min 2.5
_cell_volume 613.4(2)
_computing_cell_refinement 'Siemens SAINT (Siemens, 1995)'
_computing_data_collection 'Siemens SMART (Siemens, 1995)'
_computing_data_reduction 'xtal ADDREF SORTRF'
_computing_molecular_graphics xtal
_computing_publication_material WinGX
_computing_structure_refinement 'SHELXL-97 (Sheldrick, 1997)'
_computing_structure_solution xtal
_diffrn_ambient_temperature 150(2)
_diffrn_measured_fraction_theta_full 0.985
_diffrn_measured_fraction_theta_max 0.984
_diffrn_measurement_device_type
;
Bruker SMART CCD diffractometer
;
_diffrn_measurement_method '\w scans'
_diffrn_radiation_monochromator graphite
_diffrn_radiation_type MoK\a
_diffrn_radiation_wavelength 0.71073
_diffrn_reflns_av_R_equivalents 0.094
_diffrn_reflns_av_unetI/netI 0.1879
_diffrn_reflns_limit_h_max 12
_diffrn_reflns_limit_h_min -11
_diffrn_reflns_limit_k_max 14
_diffrn_reflns_limit_k_min -12
_diffrn_reflns_limit_l_max 14
_diffrn_reflns_limit_l_min -14
_diffrn_reflns_number 11997
_diffrn_reflns_theta_full 32
_diffrn_reflns_theta_max 32.5
_diffrn_reflns_theta_min 2.44
_exptl_absorpt_coefficient_mu 6.518
_exptl_absorpt_correction_T_max .77
_exptl_absorpt_correction_T_min .22
_exptl_absorpt_correction_type multi-scan
_exptl_absorpt_process_details
;
 SADABS; Sheldrick, 1996
;
_exptl_crystal_colour colourless
_exptl_crystal_density_diffrn 2.249
_exptl_crystal_density_method 'not measured'
_exptl_crystal_description plate
_exptl_crystal_F_000 398
_exptl_crystal_size_max .16
_exptl_crystal_size_mid .11
_exptl_crystal_size_min .04
_refine_diff_density_max 4.955
_refine_diff_density_min -4.316
_refine_diff_density_rms 0.362
_refine_ls_extinction_method none
_refine_ls_goodness_of_fit_ref 0.97
_refine_ls_hydrogen_treatment constr
_refine_ls_matrix_type full
_refine_ls_number_parameters 187
_refine_ls_number_reflns 4375
_refine_ls_number_restraints 0
_refine_ls_restrained_S_all 0.97
_refine_ls_R_factor_all 0.0749
_refine_ls_R_factor_gt 0.0688
_refine_ls_shift/su_max 0
_refine_ls_shift/su_mean 0
_refine_ls_structure_factor_coef Fsqd
_refine_ls_weighting_details 'calc w=1/[\s^2^(Fo^2^)+(0.1259P)^2^+0.0000P] where P=(Fo^2^+2Fc^2^)/3'
_refine_ls_weighting_scheme calc
_refine_ls_wR_factor_gt 0.1867
_refine_ls_wR_factor_ref 0.2031
_reflns_number_gt 4064
_reflns_number_total 4375
_reflns_threshold_expression I>2sigma(I)
_cod_data_source_file om8011745_si_001.cif
_cod_data_source_block rh318
_cod_original_sg_symbol_Hall -p_1
_cod_original_sg_symbol_H-M P_-1
_cod_database_code 4068946

loop_
_symmetry_equiv_pos_as_xyz
'x, y, z'
'-x, -y, -z'

loop_
_atom_site_label
_atom_site_type_symbol
_atom_site_fract_x
_atom_site_fract_y
_atom_site_fract_z
_atom_site_U_iso_or_equiv
_atom_site_adp_type
_atom_site_occupancy
_atom_site_symmetry_multiplicity
_atom_site_calc_flag
_atom_site_refinement_flags
Hg Hg 0.5 0.5 0.5 0.02161(14) Uani 1 2 d S
C11 C 0.4458(10) 0.7506(11) 0.1674(10) 0.0238(13) Uani 1 1 d .
C12 C 0.6118(10) 0.7258(9) 0.1790(8) 0.0198(12) Uani 1 1 d .
H12 H 0.7011 0.6473 0.1464 0.024 Uiso 1 1 calc R
C13 C 0.6456(11) 0.8196(10) 0.2403(9) 0.0230(13) Uani 1 1 d .
C14 C 0.5181(11) 0.9435(11) 0.2753(11) 0.0271(14) Uani 1 1 d .
H14 H 0.5412 1.0077 0.3143 0.033 Uiso 1 1 calc R
C15 C 0.3590(12) 0.9720(10) 0.2531(11) 0.0282(15) Uani 1 1 d .
H15 H 0.2738 1.0575 0.2752 0.034 Uiso 1 1 calc R
C16 C 0.3203(12) 0.8774(10) 0.1985(11) 0.0284(15) Uani 1 1 d .
H16 H 0.2105 0.899 0.1828 0.034 Uiso 1 1 calc R
C1 C 0.4035(12) 0.6370(11) 0.1277(10) 0.0270(15) Uani 1 1 d .
H1A H 0.5141 0.5864 0.0655 0.032 Uiso 1 1 calc R
H1B H 0.3296 0.6953 0.0557 0.032 Uiso 1 1 calc R
N21 N 0.3046(9) 0.5077(9) 0.2886(9) 0.0239(12) Uani 1 1 d .
C22 C 0.3306(10) 0.4441(9) 0.4368(9) 0.0210(12) Uani 1 1 d .
N23 N 0.2228(10) 0.3285(9) 0.5360(9) 0.0253(12) Uani 1 1 d .
C24 C 0.1313(12) 0.3197(12) 0.4512(13) 0.0310(16) Uani 1 1 d .
H24 H 0.047 0.2497 0.4938 0.037 Uiso 1 1 calc R
C25 C 0.1877(12) 0.4320(11) 0.2950(11) 0.0277(15) Uani 1 1 d .
H25 H 0.1518 0.4543 0.205 0.033 Uiso 1 1 calc R
C2 C 0.8103(11) 0.7706(10) 0.2820(10) 0.0251(13) Uani 1 1 d .
H2A H 0.8987 0.7087 0.2165 0.03 Uiso 1 1 calc R
H2B H 0.8601 0.8675 0.2495 0.03 Uiso 1 1 calc R
P1 P 0.1493(3) 0.7600(3) 0.7799(3) 0.0238(4) Uani 1 1 d .
F1 F 0.1802(9) 0.6749(8) 0.6599(8) 0.0356(12) Uani 1 1 d .
F2 F -0.0548(8) 0.7463(10) 0.8529(10) 0.0454(16) Uani 1 1 d .
F3 F 0.1200(10) 0.8441(8) 0.9023(8) 0.0379(13) Uani 1 1 d .
F4 F 0.3545(9) 0.7701(12) 0.7078(13) 0.055(2) Uani 1 1 d .
F5 F 0.1197(12) 0.9303(8) 0.6421(9) 0.0493(19) Uani 1 1 d .
F6 F 0.1808(12) 0.5889(8) 0.9210(9) 0.0467(17) Uani 1 1 d .

loop_
_atom_site_aniso_label
_atom_site_aniso_U_11
_atom_site_aniso_U_22
_atom_site_aniso_U_33
_atom_site_aniso_U_23
_atom_site_aniso_U_13
_atom_site_aniso_U_12
Hg 0.0198(2) 0.0224(2) 0.0289(2) -0.01103(14) -0.01325(14) -0.00184(12)
C11 0.016(3) 0.032(4) 0.030(3) -0.015(3) -0.014(3) 0.001(3)
C12 0.018(3) 0.021(3) 0.020(3) -0.007(2) -0.006(2) -0.006(2)
C13 0.022(3) 0.025(3) 0.028(3) -0.011(3) -0.014(3) -0.002(2)
C14 0.025(3) 0.028(3) 0.033(4) -0.015(3) -0.008(3) -0.007(3)
C15 0.027(4) 0.023(3) 0.038(4) -0.015(3) -0.016(3) 0.003(3)
C16 0.028(4) 0.023(3) 0.033(4) -0.006(3) -0.016(3) -0.002(3)
C1 0.026(3) 0.036(4) 0.025(3) -0.010(3) -0.012(3) -0.010(3)
N21 0.020(3) 0.028(3) 0.030(3) -0.013(2) -0.010(2) -0.006(2)
C22 0.021(3) 0.021(3) 0.026(3) -0.010(2) -0.011(2) -0.003(2)
N23 0.022(3) 0.025(3) 0.035(3) -0.013(2) -0.014(2) 0.000(2)
C24 0.026(4) 0.029(4) 0.048(5) -0.018(3) -0.020(3) -0.002(3)
C25 0.025(4) 0.031(4) 0.038(4) -0.018(3) -0.017(3) -0.003(3)
C2 0.025(3) 0.024(3) 0.027(3) -0.006(2) -0.012(3) -0.006(3)
P1 0.0219(9) 0.0220(8) 0.0329(9) -0.0133(7) -0.0134(7) 0.0008(7)
F1 0.041(3) 0.038(3) 0.040(3) -0.024(2) -0.018(2) -0.001(2)
F2 0.023(3) 0.057(4) 0.063(4) -0.032(3) -0.012(3) -0.002(3)
F3 0.045(3) 0.036(3) 0.045(3) -0.026(2) -0.018(3) -0.001(2)
F4 0.023(3) 0.072(5) 0.092(6) -0.056(5) -0.007(3) -0.012(3)
F5 0.074(5) 0.027(3) 0.042(3) -0.011(2) -0.026(3) 0.006(3)
F6 0.074(5) 0.024(3) 0.053(4) -0.013(2) -0.042(4) 0.005(3)

loop_
_atom_type_symbol
_atom_type_description
_atom_type_scat_dispersion_real
_atom_type_scat_dispersion_imag
_atom_type_scat_source
C C 0.0033 0.0016 'International Tables Vol C Tables 4.2.6.8 and 6.1.1.4'
H H 0 0 'International Tables Vol C Tables 4.2.6.8 and 6.1.1.4'
F F 0.0171 0.0103 'International Tables Vol C Tables 4.2.6.8 and 6.1.1.4'
Hg Hg -2.3894 9.2266 'International Tables Vol C Tables 4.2.6.8 and 6.1.1.4'
N N 0.0061 0.0033 'International Tables Vol C Tables 4.2.6.8 and 6.1.1.4'
P P 0.1023 0.0942 'International Tables Vol C Tables 4.2.6.8 and 6.1.1.4'

loop_
_geom_angle_atom_site_label_1
_geom_angle_atom_site_label_2
_geom_angle_atom_site_label_3
_geom_angle
_geom_angle_site_symmetry_1
_geom_angle_site_symmetry_3
C22 Hg C22 180.0000(10) 2_666 .
C22 Hg C12 88.9(3) 2_666 2_666
C22 Hg C12 91.1(3) . 2_666
C22 Hg C12 91.1(3) 2_666 .
C22 Hg C12 88.9(3) . .
C12 Hg C12 180.0000(10) 2_666 .
C12 C11 C16 120.4(8) . .
C12 C11 C1 118.5(7) . .
C16 C11 C1 121.0(7) . .
C11 C12 C13 119.1(7) . .
C11 C12 Hg 90.6(5) . .
C13 C12 Hg 89.7(4) . .
C11 C12 H12 120.4 . .
C13 C12 H12 120.4 . .
Hg C12 H12 89.7 . .
C14 C13 C12 120.0(7) . .
C14 C13 C2 121.8(8) . .
C12 C13 C2 117.9(7) . .
C15 C14 C13 119.7(8) . .
C15 C14 H14 120.2 . .
C13 C14 H14 120.2 . .
C14 C15 C16 121.3(7) . .
C14 C15 H15 119.3 . .
C16 C15 H15 119.3 . .
C15 C16 C11 119.2(8) . .
C15 C16 H16 120.4 . .
C11 C16 H16 120.4 . .
C11 C1 N21 110.3(6) . .
C11 C1 H1A 109.6 . .
N21 C1 H1A 109.6 . .
C11 C1 H1B 109.6 . .
N21 C1 H1B 109.6 . .
H1A C1 H1B 108.1 . .
C22 N21 C25 111.0(7) . .
C22 N21 C1 126.0(7) . .
C25 N21 C1 122.8(7) . .
N21 C22 N23 104.2(7) . .
N21 C22 Hg 129.0(6) . .
N23 C22 Hg 126.7(5) . .
C22 N23 C24 111.5(7) . .
C22 N23 C2 126.3(7) . 2_666
C24 N23 C2 122.0(8) . 2_666
C25 C24 N23 105.1(9) . .
C25 C24 H24 127.5 . .
N23 C24 H24 127.5 . .
C24 C25 N21 108.2(8) . .
C24 C25 H25 125.9 . .
N21 C25 H25 125.9 . .
N23 C2 C13 112.0(7) 2_666 .
N23 C2 H2A 109.2 2_666 .
C13 C2 H2A 109.2 . .
N23 C2 H2B 109.2 2_666 .
C13 C2 H2B 109.2 . .
H2A C2 H2B 107.9 . .
F5 P1 F2 90.6(5) . .
F5 P1 F4 90.3(5) . .
F2 P1 F4 178.9(5) . .
F5 P1 F6 178.9(5) . .
F2 P1 F6 89.9(5) . .
F4 P1 F6 89.2(5) . .
F5 P1 F1 91.4(4) . .
F2 P1 F1 90.1(4) . .
F4 P1 F1 89.3(4) . .
F6 P1 F1 89.6(4) . .
F5 P1 F3 89.3(4) . .
F2 P1 F3 90.3(4) . .
F4 P1 F3 90.3(4) . .
F6 P1 F3 89.8(4) . .
F1 P1 F3 179.2(4) . .

loop_
_geom_bond_atom_site_label_1
_geom_bond_atom_site_label_2
_geom_bond_distance
_geom_bond_site_symmetry_2
Hg C22 2.054(8) 2_666
Hg C22 2.054(8) .
Hg F1 2.924(7) .
Hg C12 2.750(7) 2_666
Hg C12 2.750(7) .
Hg F1 2.924(7) 2_666
C11 C12 1.395(10) .
C11 C16 1.402(11) .
C11 C1 1.478(13) .
C12 C13 1.422(11) .
C12 H12 0.95 .
C13 C14 1.400(11) .
C13 C2 1.493(11) .
C14 C15 1.378(13) .
C14 H14 0.95 .
C15 C16 1.402(13) .
C15 H15 0.95 .
C16 H16 0.95 .
C1 N21 1.530(11) .
C1 H1A 0.99 .
C1 H1B 0.99 .
N21 C22 1.351(10) .
N21 C25 1.356(11) .
C22 N23 1.353(11) .
N23 C24 1.384(12) .
N23 C2 1.493(11) 2_666
C24 C25 1.349(15) .
C24 H24 0.95 .
C25 H25 0.95 .
C2 N23 1.493(11) 2_666
C2 H2A 0.99 .
C2 H2B 0.99 .
P1 F5 1.574(7) .
P1 F2 1.580(7) .
P1 F4 1.582(7) .
P1 F6 1.596(7) .
P1 F1 1.597(6) .
P1 F3 1.613(6) .

loop_
_geom_torsion_atom_site_label_1
_geom_torsion_atom_site_label_2
_geom_torsion_atom_site_label_3
_geom_torsion_atom_site_label_4
_geom_torsion
_geom_torsion_site_symmetry_1
_geom_torsion_site_symmetry_4
C16 C11 C12 C13 6.8(11) . .
C1 C11 C12 C13 -171.1(7) . .
C16 C11 C12 Hg 96.8(7) . .
C1 C11 C12 Hg -81.1(7) . .
C22 Hg C12 C11 -149.6(5) 2_666 .
C22 Hg C12 C11 30.4(5) . .
C12 Hg C12 C11 -72(100) 2_666 .
C22 Hg C12 C13 -30.5(5) 2_666 .
C22 Hg C12 C13 149.5(5) . .
C12 Hg C12 C13 47(100) 2_666 .
C11 C12 C13 C14 -5.1(11) . .
Hg C12 C13 C14 -95.6(7) . .
C11 C12 C13 C2 168.6(7) . .
Hg C12 C13 C2 78.1(7) . .
C12 C13 C14 C15 1.2(12) . .
C2 C13 C14 C15 -172.3(8) . .
C13 C14 C15 C16 1.1(13) . .
C14 C15 C16 C11 0.5(13) . .
C12 C11 C16 C15 -4.5(12) . .
C1 C11 C16 C15 173.2(8) . .
C12 C11 C1 N21 95.3(8) . .
C16 C11 C1 N21 -82.5(9) . .
C11 C1 N21 C22 -34.5(11) . .
C11 C1 N21 C25 151.4(7) . .
C25 N21 C22 N23 -1.2(9) . .
C1 N21 C22 N23 -175.9(7) . .
C25 N21 C22 Hg 176.7(6) . .
C1 N21 C22 Hg 2.0(11) . .
C22 Hg C22 N21 0(100) 2_666 .
C12 Hg C22 N21 180.0(7) 2_666 .
C12 Hg C22 N21 0.0(7) . .
C22 Hg C22 N23 177(100) 2_666 .
C12 Hg C22 N23 -2.6(7) 2_666 .
C12 Hg C22 N23 177.4(7) . .
N21 C22 N23 C24 0.1(9) . .
Hg C22 N23 C24 -177.8(6) . .
N21 C22 N23 C2 -174.8(7) . 2_666
Hg C22 N23 C2 7.3(11) . 2_666
C22 N23 C24 C25 1.0(10) . .
C2 N23 C24 C25 176.1(7) 2_666 .
N23 C24 C25 N21 -1.6(10) . .
C22 N21 C25 C24 1.8(10) . .
C1 N21 C25 C24 176.7(8) . .
C14 C13 C2 N23 77.2(10) . 2_666
C12 C13 C2 N23 -96.4(8) . 2_666
